data_1540894
loop_
_publ_author_name
'Schaffrath, U.'
'Gruehn, R.'

_publ_section_title
;
 Zur Darstellung und Struktur neuer Modifikationen von CeTa3O9
;
_journal_name_full 'Zeitschrift fuer Anorganische und Allgemeine Chemie'
_journal_page_first 67
_journal_page_last 80
_journal_volume 565
_journal_year 1988
_chemical_formula_sum 'Ce O9 Ta3'
_chemical_name_systematic 'Ce (Ta3 O9)'
_space_group_IT_number 12
_symmetry_space_group_name_Hall '-C 2y'
_symmetry_space_group_name_H-M 'C 1 2/m 1'
_cell_angle_alpha 90
_cell_angle_beta 93.31
_cell_angle_gamma 90
_cell_formula_units_Z 4
_cell_length_a 12.415
_cell_length_b 7.6317
_cell_length_c 6.5976
_cell_volume 624.064
_citation_journal_id_ASTM ZAACAB
_cod_data_source_file Schaffrath_ZAACAB_1988_1480.cif
_cod_data_source_block Ce1O9Ta3
_cod_original_cell_volume 624.0637
_cod_original_formula_sum 'Ce1 O9 Ta3'
_cod_database_code 1540894

loop_
_symmetry_equiv_pos_as_xyz
x,y,z
-x,y,-z
-x,-y,-z
x,-y,z
x+1/2,y+1/2,z
-x+1/2,y+1/2,-z
-x+1/2,-y+1/2,-z
x+1/2,-y+1/2,z

loop_
_atom_site_label
_atom_site_type_symbol
_atom_site_fract_x
_atom_site_fract_y
_atom_site_fract_z
_atom_site_occupancy
_atom_site_U_iso_or_equiv
O3 O-2 0.091 0.264 0.0637 1 0.0
O6 O-2 0.2325 0.5 0.4283 1 0.0
O1 O-2 0.294 0.7805 0.2257 1 0.0
Ta1 Ta+5 0.46854 0.7505 0.2379 1 0.0
Ta2 Ta+5 0.25 0.25 0.5 1 0.0
O5 O-2 0.0384 0.5 0.7321 1 0.0
O4 O-2 0.4329 0.5 0.2084 1 0.0
Ce1 Ce+3 0.2406 0.5 0.0445 1 0.0
O2 O-2 0.4081 0.2797 0.5501 1 0.0
